data_9011165
loop_
_publ_author_name
'Bovin, J. O.'

_publ_section_title
;
 The crystal structure of the antimony(III) oxide sulphate Sb6O7(SO4)2
;
_journal_name_full 'Acta Crystallographica, Section B'
_journal_page_first 1771
_journal_page_last 1777
_journal_paper_doi 10.1107/S0567740876006377
_journal_volume 32
_journal_year 1976
_chemical_formula_structural Sb6O7(SO4)2
_chemical_formula_sum 'O15 S2 Sb6'
_space_group_IT_number 37
_symmetry_space_group_name_Hall 'C 2 -2c'
_symmetry_space_group_name_H-M 'C c c 2'
_cell_angle_alpha 90
_cell_angle_beta 90
_cell_angle_gamma 90
_cell_length_a 12.073
_cell_length_b 19.023
_cell_length_c 5.876
_cell_formula_units_Z 4
_cell_volume 1349.510
_database_code_amcsd 0009569
_exptl_crystal_density_diffrn 5.092
_cod_original_formula_sum 'Sb6 S2 O15'
_cod_database_code 9011165
_amcsd_formula_title Sb6O7(SO4)2

loop_
_space_group_symop_operation_xyz
x,y,z
1/2+x,1/2+y,z
x,-y,1/2+z
1/2+x,1/2-y,1/2+z
-x,y,1/2+z
1/2-x,1/2+y,1/2+z
-x,-y,z
1/2-x,1/2-y,z

loop_
_atom_site_aniso_label
_atom_site_aniso_U_11
_atom_site_aniso_U_22
_atom_site_aniso_U_33
_atom_site_aniso_U_12
_atom_site_aniso_U_13
_atom_site_aniso_U_23
Sb1 0.01130 0.01412 0.00973 -0.00047 -0.00007 -0.00289
Sb2 0.00812 0.01320 0.01478 0.00256 -0.00050 -0.00413
Sb3 0.01418 0.01375 0.00915 -0.00547 -0.00047 -0.00006

loop_
_atom_site_label
_atom_site_fract_x
_atom_site_fract_y
_atom_site_fract_z
_atom_site_U_iso_or_equiv
Sb1 0.10783 0.06606 0.00000 ?
Sb2 0.68785 0.06510 0.11354 ?
Sb3 0.09265 0.20691 0.63163 ?
S 0.36650 0.15540 0.15890 0.01520
O1 0.00000 0.00000 -0.15480 0.01520
O2 0.24230 -0.00090 -0.11290 0.01393
O3 0.84700 0.10100 0.17000 0.01140
O4 0.00710 0.16520 0.89300 0.01520
O5 0.30850 0.16750 0.93960 0.03926
O6 0.28470 0.15470 0.35000 0.01646
O7 0.44560 0.21240 0.20110 0.04686
O8 0.42370 0.08780 0.16270 0.02913

loop_
_cod_related_entry_id
_cod_related_entry_database
_cod_related_entry_code
1 AMCSD 0009569
